data_7130588
loop_
_publ_author_name
'Zhang, Yi-Kang'
'Li, Meng'
'Ruan, Lan'
'An, Peng'

_publ_section_title
;
 Tetrazole-ene Photoactivatable Fluorophore with Improved Brightness and
 Stability in Protic Solution
;
_journal_name_full 'Chemical Communications'
_journal_paper_doi 10.1039/D2CC03482D
_journal_year 2022
_chemical_formula_sum 'C22 H17 F N4 O'
_chemical_formula_weight 372.39
_space_group_crystal_system monoclinic
_space_group_IT_number 14
_space_group_name_Hall '-P 2ybc'
_space_group_name_H-M_alt 'P 1 21/c 1'
_atom_sites_solution_hydrogens geom
_atom_sites_solution_primary direct
_atom_sites_solution_secondary difmap
_audit_creation_method SHELXL-2018/3
_audit_update_record
;
2022-04-12 deposited with the CCDC.	2022-08-16 downloaded from the CCDC.
;
_cell_angle_alpha 90
_cell_angle_beta 91.355(3)
_cell_angle_gamma 90
_cell_formula_units_Z 4
_cell_length_a 5.5665(3)
_cell_length_b 23.9215(16)
_cell_length_c 13.9094(9)
_cell_measurement_reflns_used 3322
_cell_measurement_temperature 298(2)
_cell_measurement_theta_max 28.0677
_cell_measurement_theta_min 2.2460
_cell_volume 1851.6(2)
_computing_cell_refinement 'Bruker SMART'
_computing_data_collection 'Bruker SMART'
_computing_data_reduction 'Bruker SAINT'
_computing_molecular_graphics 'SHELXT 2014/5 (Sheldrick, 2014)'
_computing_publication_material 'SHELXT 2014/5 (Sheldrick, 2014)'
_computing_structure_refinement 'SHELXL-2018/3 (Sheldrick, 2018)'
_computing_structure_solution 'SHELXT 2014/5 (Sheldrick, 2014)'
_diffrn_ambient_temperature 298(2)
_diffrn_detector_area_resol_mean 'phi and omega scans'
_diffrn_measured_fraction_theta_full 0.998
_diffrn_measured_fraction_theta_max 0.998
_diffrn_measurement_device_type graphite
_diffrn_measurement_method 'CCD area detector'
_diffrn_radiation_type MoK\a
_diffrn_radiation_wavelength 0.71073
_diffrn_reflns_av_R_equivalents 0.1214
_diffrn_reflns_av_unetI/netI 0.0926
_diffrn_reflns_Laue_measured_fraction_full 0.998
_diffrn_reflns_Laue_measured_fraction_max 0.998
_diffrn_reflns_limit_h_max 6
_diffrn_reflns_limit_h_min -6
_diffrn_reflns_limit_k_max 28
_diffrn_reflns_limit_k_min -28
_diffrn_reflns_limit_l_max 16
_diffrn_reflns_limit_l_min -16
_diffrn_reflns_number 17537
_diffrn_reflns_point_group_measured_fraction_full 0.998
_diffrn_reflns_point_group_measured_fraction_max 0.998
_diffrn_reflns_theta_full 25.142
_diffrn_reflns_theta_max 25.142
_diffrn_reflns_theta_min 2.246
_diffrn_source 'sealed tube'
_exptl_absorpt_coefficient_mu 0.092
_exptl_absorpt_correction_T_max 0.7457
_exptl_absorpt_correction_T_min 0.5726
_exptl_absorpt_correction_type multi-scan
_exptl_absorpt_process_details
;
 SADABS 2016/2: Krause, L., Herbst-Irmer, R., Sheldrick G.M. & Stalke D.,
 J. Appl. Cryst. 48 (2015) 3-10
;
_exptl_crystal_colour COLOURLESS
_exptl_crystal_density_diffrn 1.336
_exptl_crystal_description BLOCK
_exptl_crystal_F_000 776
_exptl_crystal_size_max 0.300
_exptl_crystal_size_mid 0.240
_exptl_crystal_size_min 0.180
_refine_diff_density_max 0.209
_refine_diff_density_min -0.246
_refine_diff_density_rms 0.054
_refine_ls_extinction_method none
_refine_ls_goodness_of_fit_ref 1.038
_refine_ls_hydrogen_treatment constr
_refine_ls_matrix_type full
_refine_ls_number_parameters 253
_refine_ls_number_reflns 3314
_refine_ls_number_restraints 0
_refine_ls_restrained_S_all 1.038
_refine_ls_R_factor_all 0.1634
_refine_ls_R_factor_gt 0.0777
_refine_ls_shift/su_max 0.000
_refine_ls_shift/su_mean 0.000
_refine_ls_structure_factor_coef Fsqd
_refine_ls_weighting_details 'w=1/[\s^2^(Fo^2^)+(0.1275P)^2^+0.0100P] where P=(Fo^2^+2Fc^2^)/3'
_refine_ls_weighting_scheme calc
_refine_ls_wR_factor_gt 0.1981
_refine_ls_wR_factor_ref 0.2642
_reflns_Friedel_coverage 0.000
_reflns_number_gt 1599
_reflns_number_total 3314
_reflns_threshold_expression 'I > 2\s(I)'
_cod_data_source_file d2cc03482d2.cif
_cod_data_source_block 1
_cod_original_sg_symbol_H-M 'P 21/c'
_cod_database_code 7130588
_shelx_shelxl_version_number 2018/3
_shelx_space_group_comment
;
The symmetry employed for this shelxl refinement is uniquely defined
by the following loop, which should always be used as a source of
symmetry information in preference to the above space-group names.
They are only intended as comments.
;
_shelx_estimated_absorpt_t_min 0.973
_shelx_estimated_absorpt_t_max 0.984
_exptl_absorpt_special_details
;
 The following wavelength and cell were deduced by SADABS from the
 direction cosines etc. They are given here for emergency use only:
 CELL 0.71093    5.583   24.026   13.954   89.941   91.334   89.971
;

loop_
_space_group_symop_operation_xyz
'x, y, z'
'-x, y+1/2, -z+1/2'
'-x, -y, -z'
'x, -y-1/2, z-1/2'

loop_
_atom_site_label
_atom_site_type_symbol
_atom_site_fract_x
_atom_site_fract_y
_atom_site_fract_z
_atom_site_U_iso_or_equiv
_atom_site_adp_type
_atom_site_occupancy
_atom_site_site_symmetry_order
_atom_site_calc_flag
_atom_site_refinement_flags_posn
_atom_site_refinement_flags_adp
_atom_site_refinement_flags_occupancy
_atom_site_disorder_assembly
_atom_site_disorder_group
F1 F -0.0953(5) 0.51714(13) 0.88239(18) 0.0838(9) Uani 1 1 d . . . . .
O1 O 0.8016(5) 0.77779(15) 0.6258(2) 0.0719(10) Uani 1 1 d . . . . .
C22 C 0.6897(12) 0.8931(3) 0.6412(4) 0.103(2) Uani 1 1 d . . . . .
H22A H 0.566932 0.867357 0.649846 0.124 Uiso 1 1 calc R U . . .
H22B H 0.658815 0.931172 0.646849 0.124 Uiso 1 1 calc R U . . .
N1 N 0.6050(5) 0.64553(16) 0.6017(2) 0.0542(10) Uani 1 1 d . . . . .
N4 N 0.2933(6) 0.67665(18) 0.5145(2) 0.0668(11) Uani 1 1 d . . . . .
N3 N 0.3219(6) 0.71056(18) 0.5879(3) 0.0691(11) Uani 1 1 d . . . . .
C17 C 0.0577(8) 0.5600(2) 0.8636(3) 0.0623(12) Uani 1 1 d . . . . .
C16 C -0.0022(8) 0.5969(2) 0.7927(3) 0.0643(13) Uani 1 1 d . . . . .
H16 H -0.143703 0.592559 0.756596 0.077 Uiso 1 1 calc R U . . .
C15 C 0.1502(7) 0.6408(2) 0.7752(3) 0.0629(13) Uani 1 1 d . . . . .
H15 H 0.110381 0.666276 0.726987 0.076 Uiso 1 1 calc R U . . .
C14 C 0.3622(7) 0.6477(2) 0.8283(3) 0.0553(12) Uani 1 1 d . . . . .
C9 C 0.5286(7) 0.6959(2) 0.8156(3) 0.0585(12) Uani 1 1 d . . . . .
C8 C 0.5942(7) 0.71733(19) 0.7261(3) 0.0547(11) Uani 1 1 d . . . . .
N2 N 0.5071(6) 0.69086(16) 0.6391(2) 0.0559(10) Uani 1 1 d . . . . .
C7 C 0.4668(7) 0.63744(19) 0.5236(3) 0.0523(11) Uani 1 1 d . . . . .
C4 C 0.4970(7) 0.5916(2) 0.4548(3) 0.0540(11) Uani 1 1 d . . . . .
C3 C 0.3199(8) 0.5815(2) 0.3854(3) 0.0672(13) Uani 1 1 d . . . . .
H3 H 0.185190 0.604424 0.381124 0.081 Uiso 1 1 calc R U . . .
C2 C 0.3435(9) 0.5374(2) 0.3229(3) 0.0781(15) Uani 1 1 d . . . . .
H2 H 0.223193 0.530489 0.276867 0.094 Uiso 1 1 calc R U . . .
C1 C 0.5431(10) 0.5032(3) 0.3275(3) 0.0790(15) Uani 1 1 d . . . . .
H1 H 0.557350 0.473227 0.285541 0.095 Uiso 1 1 calc R U . . .
C10 C 0.6323(8) 0.7213(2) 0.8965(3) 0.0684(13) Uani 1 1 d . . . . .
H10 H 0.593258 0.708565 0.957380 0.082 Uiso 1 1 calc R U . . .
C11 C 0.7913(8) 0.7649(2) 0.8882(3) 0.0754(15) Uani 1 1 d . . . . .
H11 H 0.857736 0.781013 0.943531 0.090 Uiso 1 1 calc R U . . .
C12 C 0.8543(8) 0.7852(2) 0.7997(3) 0.0736(14) Uani 1 1 d . . . . .
H12 H 0.963094 0.814573 0.795279 0.088 Uiso 1 1 calc R U . . .
C13 C 0.7532(7) 0.7614(2) 0.7173(3) 0.0616(12) Uani 1 1 d . . . . .
C20 C 0.9825(8) 0.8182(2) 0.6099(4) 0.0742(14) Uani 1 1 d . . . . .
H20A H 1.041139 0.813545 0.545264 0.089 Uiso 1 1 calc R U . . .
H20B H 1.115928 0.811394 0.654448 0.089 Uiso 1 1 calc R U . . .
C21 C 0.9015(10) 0.8762(2) 0.6215(4) 0.0829(15) Uani 1 1 d . . . . .
H21 H 1.017015 0.903770 0.613572 0.100 Uiso 1 1 calc R U . . .
C5 C 0.6962(8) 0.5583(2) 0.4590(3) 0.0667(13) Uani 1 1 d . . . . .
H5 H 0.816481 0.565165 0.504997 0.080 Uiso 1 1 calc R U . . .
C6 C 0.7203(9) 0.5142(2) 0.3951(3) 0.0772(15) Uani 1 1 d . . . . .
H6 H 0.857442 0.492046 0.398047 0.093 Uiso 1 1 calc R U . . .
C19 C 0.4171(8) 0.6077(2) 0.8983(3) 0.0634(13) Uani 1 1 d . . . . .
H19 H 0.560971 0.610740 0.933286 0.076 Uiso 1 1 calc R U . . .
C18 C 0.2658(8) 0.5642(2) 0.9171(3) 0.0660(13) Uani 1 1 d . . . . .
H18 H 0.303479 0.538302 0.964921 0.079 Uiso 1 1 calc R U . . .

loop_
_atom_site_aniso_label
_atom_site_aniso_U_11
_atom_site_aniso_U_22
_atom_site_aniso_U_33
_atom_site_aniso_U_23
_atom_site_aniso_U_13
_atom_site_aniso_U_12
F1 0.0883(18) 0.074(2) 0.0888(19) 0.0044(15) 0.0049(14) -0.0171(16)
O1 0.084(2) 0.064(2) 0.068(2) -0.0043(16) 0.0041(16) -0.0163(18)
C22 0.137(5) 0.071(5) 0.102(4) -0.002(3) 0.015(4) 0.022(4)
N1 0.0543(19) 0.056(3) 0.0524(19) -0.0015(18) -0.0034(15) 0.0001(18)
N4 0.071(2) 0.067(3) 0.062(2) -0.007(2) -0.0121(18) 0.009(2)
N3 0.070(2) 0.070(3) 0.067(2) 0.000(2) -0.0153(18) 0.016(2)
C17 0.061(3) 0.059(3) 0.067(3) -0.006(3) 0.009(2) -0.007(2)
C16 0.058(2) 0.067(4) 0.068(3) -0.001(3) 0.002(2) 0.001(3)
C15 0.059(3) 0.062(4) 0.067(3) 0.002(2) -0.002(2) 0.009(2)
C14 0.053(2) 0.061(3) 0.051(2) -0.005(2) 0.0007(18) 0.003(2)
C9 0.054(2) 0.061(3) 0.060(3) -0.004(2) -0.0004(19) 0.003(2)
C8 0.058(2) 0.049(3) 0.057(2) -0.007(2) -0.0036(19) -0.003(2)
N2 0.0552(19) 0.054(3) 0.058(2) -0.0025(19) -0.0032(16) 0.0041(19)
C7 0.054(2) 0.051(3) 0.052(2) 0.007(2) -0.0054(18) -0.006(2)
C4 0.059(2) 0.056(3) 0.048(2) 0.000(2) 0.0001(18) -0.007(2)
C3 0.069(3) 0.069(4) 0.063(3) -0.004(3) -0.007(2) -0.007(3)
C2 0.089(3) 0.086(4) 0.059(3) -0.017(3) -0.010(2) -0.012(3)
C1 0.099(4) 0.074(4) 0.064(3) -0.017(3) 0.013(3) -0.010(3)
C10 0.077(3) 0.070(4) 0.057(3) -0.011(2) 0.001(2) -0.004(3)
C11 0.085(3) 0.071(4) 0.069(3) -0.017(3) -0.015(2) -0.006(3)
C12 0.086(3) 0.061(4) 0.073(3) -0.004(3) -0.006(3) -0.021(3)
C13 0.067(3) 0.055(3) 0.064(3) -0.002(2) 0.001(2) 0.000(2)
C20 0.077(3) 0.063(4) 0.084(3) -0.003(3) 0.015(2) -0.010(3)
C21 0.097(4) 0.062(4) 0.089(4) -0.004(3) 0.007(3) -0.006(3)
C5 0.061(3) 0.069(4) 0.070(3) -0.006(3) -0.002(2) 0.000(3)
C6 0.079(3) 0.075(4) 0.078(3) -0.009(3) 0.013(3) 0.012(3)
C19 0.059(2) 0.076(4) 0.055(2) -0.004(2) -0.0040(19) 0.003(3)
C18 0.072(3) 0.070(4) 0.056(2) 0.005(2) 0.003(2) -0.004(3)

loop_
_atom_type_symbol
_atom_type_description
_atom_type_scat_dispersion_real
_atom_type_scat_dispersion_imag
_atom_type_scat_source
C C 0.0033 0.0016 'International Tables Vol C Tables 4.2.6.8 and 6.1.1.4'
H H 0.0000 0.0000 'International Tables Vol C Tables 4.2.6.8 and 6.1.1.4'
N N 0.0061 0.0033 'International Tables Vol C Tables 4.2.6.8 and 6.1.1.4'
O O 0.0106 0.0060 'International Tables Vol C Tables 4.2.6.8 and 6.1.1.4'
F F 0.0171 0.0103 'International Tables Vol C Tables 4.2.6.8 and 6.1.1.4'

loop_
_geom_angle_atom_site_label_1
_geom_angle_atom_site_label_2
_geom_angle_atom_site_label_3
_geom_angle
_geom_angle_site_symmetry_1
_geom_angle_site_symmetry_3
_geom_angle_publ_flag
C13 O1 C20 119.9(4) . . ?
C21 C22 H22A 120.0 . . ?
C21 C22 H22B 120.0 . . ?
H22A C22 H22B 120.0 . . ?
N2 N1 C7 101.8(3) . . ?
N3 N4 C7 106.5(3) . . ?
N4 N3 N2 106.1(4) . . ?
C16 C17 F1 119.0(4) . . ?
C16 C17 C18 122.5(5) . . ?
F1 C17 C18 118.5(4) . . ?
C17 C16 C15 118.8(4) . . ?
C17 C16 H16 120.6 . . ?
C15 C16 H16 120.6 . . ?
C16 C15 C14 121.2(4) . . ?
C16 C15 H15 119.4 . . ?
C14 C15 H15 119.4 . . ?
C15 C14 C19 117.4(4) . . ?
C15 C14 C9 123.5(4) . . ?
C19 C14 C9 119.1(4) . . ?
C10 C9 C8 116.5(4) . . ?
C10 C9 C14 119.3(4) . . ?
C8 C9 C14 124.3(4) . . ?
C13 C8 C9 122.6(4) . . ?
C13 C8 N2 117.6(4) . . ?
C9 C8 N2 119.7(4) . . ?
N1 N2 N3 113.7(3) . . ?
N1 N2 C8 123.8(3) . . ?
N3 N2 C8 122.5(4) . . ?
N1 C7 N4 112.0(4) . . ?
N1 C7 C4 124.6(4) . . ?
N4 C7 C4 123.4(4) . . ?
C5 C4 C3 119.4(4) . . ?
C5 C4 C7 120.9(4) . . ?
C3 C4 C7 119.7(4) . . ?
C2 C3 C4 119.9(5) . . ?
C2 C3 H3 120.0 . . ?
C4 C3 H3 120.1 . . ?
C3 C2 C1 120.9(4) . . ?
C3 C2 H2 119.6 . . ?
C1 C2 H2 119.6 . . ?
C6 C1 C2 118.9(5) . . ?
C6 C1 H1 120.5 . . ?
C2 C1 H1 120.5 . . ?
C11 C10 C9 121.2(4) . . ?
C11 C10 H10 119.4 . . ?
C9 C10 H10 119.4 . . ?
C10 C11 C12 121.5(4) . . ?
C10 C11 H11 119.3 . . ?
C12 C11 H11 119.3 . . ?
C11 C12 C13 119.1(5) . . ?
C11 C12 H12 120.5 . . ?
C13 C12 H12 120.5 . . ?
O1 C13 C8 116.3(4) . . ?
O1 C13 C12 124.5(4) . . ?
C8 C13 C12 119.2(4) . . ?
O1 C20 C21 114.0(4) . . ?
O1 C20 H20A 108.8 . . ?
C21 C20 H20A 108.8 . . ?
O1 C20 H20B 108.8 . . ?
C21 C20 H20B 108.8 . . ?
H20A C20 H20B 107.7 . . ?
C22 C21 C20 127.5(6) . . ?
C22 C21 H21 116.3 . . ?
C20 C21 H21 116.3 . . ?
C4 C5 C6 120.5(4) . . ?
C4 C5 H5 119.8 . . ?
C6 C5 H5 119.8 . . ?
C1 C6 C5 120.4(5) . . ?
C1 C6 H6 119.8 . . ?
C5 C6 H6 119.8 . . ?
C18 C19 C14 122.0(4) . . ?
C18 C19 H19 119.0 . . ?
C14 C19 H19 119.0 . . ?
C17 C18 C19 118.0(5) . . ?
C17 C18 H18 121.0 . . ?
C19 C18 H18 121.0 . . ?

loop_
_geom_bond_atom_site_label_1
_geom_bond_atom_site_label_2
_geom_bond_distance
_geom_bond_site_symmetry_2
_geom_bond_publ_flag
F1 C17 1.363(5) . ?
O1 C13 1.365(5) . ?
O1 C20 1.417(5) . ?
C22 C21 1.283(7) . ?
C22 H22A 0.9300 . ?
C22 H22B 0.9300 . ?
N1 N2 1.325(5) . ?
N1 C7 1.331(5) . ?
N4 N3 1.312(5) . ?
N4 C7 1.350(5) . ?
N3 N2 1.326(4) . ?
C17 C16 1.359(6) . ?
C17 C18 1.365(6) . ?
C16 C15 1.374(6) . ?
C16 H16 0.9300 . ?
C15 C14 1.387(5) . ?
C15 H15 0.9300 . ?
C14 C19 1.392(6) . ?
C14 C9 1.492(6) . ?
C9 C10 1.393(6) . ?
C9 C8 1.403(6) . ?
C8 C13 1.383(6) . ?
C8 N2 1.439(5) . ?
C7 C4 1.467(6) . ?
C4 C5 1.366(6) . ?
C4 C3 1.385(5) . ?
C3 C2 1.376(7) . ?
C3 H3 0.9300 . ?
C2 C1 1.380(7) . ?
C2 H2 0.9300 . ?
C1 C6 1.371(7) . ?
C1 H1 0.9300 . ?
C10 C11 1.374(7) . ?
C10 H10 0.9300 . ?
C11 C12 1.376(6) . ?
C11 H11 0.9300 . ?
C12 C13 1.389(6) . ?
C12 H12 0.9300 . ?
C20 C21 1.468(7) . ?
C20 H20A 0.9700 . ?
C20 H20B 0.9700 . ?
C21 H21 0.9300 . ?
C5 C6 1.387(7) . ?
C5 H5 0.9300 . ?
C6 H6 0.9300 . ?
C19 C18 1.368(6) . ?
C19 H19 0.9300 . ?
C18 H18 0.9300 . ?

loop_
_geom_torsion_atom_site_label_1
_geom_torsion_atom_site_label_2
_geom_torsion_atom_site_label_3
_geom_torsion_atom_site_label_4
_geom_torsion
_geom_torsion_site_symmetry_1
_geom_torsion_site_symmetry_2
_geom_torsion_site_symmetry_3
_geom_torsion_site_symmetry_4
_geom_torsion_publ_flag
C7 N4 N3 N2 -0.7(5) . . . . ?
F1 C17 C16 C15 178.7(4) . . . . ?
C18 C17 C16 C15 -1.3(7) . . . . ?
C17 C16 C15 C14 0.2(7) . . . . ?
C16 C15 C14 C19 1.5(6) . . . . ?
C16 C15 C14 C9 -177.1(4) . . . . ?
C15 C14 C9 C10 138.3(4) . . . . ?
C19 C14 C9 C10 -40.1(6) . . . . ?
C15 C14 C9 C8 -43.1(6) . . . . ?
C19 C14 C9 C8 138.4(4) . . . . ?
C10 C9 C8 C13 0.0(7) . . . . ?
C14 C9 C8 C13 -178.6(4) . . . . ?
C10 C9 C8 N2 175.9(4) . . . . ?
C14 C9 C8 N2 -2.7(6) . . . . ?
C7 N1 N2 N3 -0.7(4) . . . . ?
C7 N1 N2 C8 -179.6(4) . . . . ?
N4 N3 N2 N1 0.9(5) . . . . ?
N4 N3 N2 C8 179.8(4) . . . . ?
C13 C8 N2 N1 94.7(5) . . . . ?
C9 C8 N2 N1 -81.4(5) . . . . ?
C13 C8 N2 N3 -84.1(5) . . . . ?
C9 C8 N2 N3 99.8(5) . . . . ?
N2 N1 C7 N4 0.3(4) . . . . ?
N2 N1 C7 C4 -179.8(4) . . . . ?
N3 N4 C7 N1 0.3(5) . . . . ?
N3 N4 C7 C4 -179.7(4) . . . . ?
N1 C7 C4 C5 -10.1(6) . . . . ?
N4 C7 C4 C5 169.8(4) . . . . ?
N1 C7 C4 C3 169.0(4) . . . . ?
N4 C7 C4 C3 -11.1(6) . . . . ?
C5 C4 C3 C2 1.4(7) . . . . ?
C7 C4 C3 C2 -177.8(4) . . . . ?
C4 C3 C2 C1 -0.7(7) . . . . ?
C3 C2 C1 C6 -0.7(8) . . . . ?
C8 C9 C10 C11 -0.3(7) . . . . ?
C14 C9 C10 C11 178.3(4) . . . . ?
C9 C10 C11 C12 0.1(8) . . . . ?
C10 C11 C12 C13 0.5(8) . . . . ?
C20 O1 C13 C8 -172.9(4) . . . . ?
C20 O1 C13 C12 6.2(7) . . . . ?
C9 C8 C13 O1 179.7(4) . . . . ?
N2 C8 C13 O1 3.8(6) . . . . ?
C9 C8 C13 C12 0.6(7) . . . . ?
N2 C8 C13 C12 -175.4(4) . . . . ?
C11 C12 C13 O1 -179.9(4) . . . . ?
C11 C12 C13 C8 -0.8(7) . . . . ?
C13 O1 C20 C21 -82.7(5) . . . . ?
O1 C20 C21 C22 -2.0(8) . . . . ?
C3 C4 C5 C6 -0.7(7) . . . . ?
C7 C4 C5 C6 178.4(4) . . . . ?
C2 C1 C6 C5 1.4(8) . . . . ?
C4 C5 C6 C1 -0.7(8) . . . . ?
C15 C14 C19 C18 -2.2(6) . . . . ?
C9 C14 C19 C18 176.4(4) . . . . ?
C16 C17 C18 C19 0.5(7) . . . . ?
F1 C17 C18 C19 -179.4(4) . . . . ?
C14 C19 C18 C17 1.2(7) . . . . ?
